data_7054977
loop_
_publ_author_name
'Wu, Huilu'
'Zhang, Jiawen'
'Chen, Chengyong'
'Zhang, Han'
'Peng, Hongping'
'Wang, Fei'
'Yang, Zaihui'

_publ_section_title
;
 Synthesis, crystal structure, and DNA-binding studies of different
 coordinate binuclear silver(i) complexes with benzimidazole open-chain
 ether ligands
;
_journal_issue 9
_journal_name_full 'New J. Chem.'
_journal_page_first 7172
_journal_paper_doi 10.1039/C5NJ01684C
_journal_volume 39
_journal_year 2015
_chemical_formula_sum 'C72 H56 Ag2 N14 O16'
_chemical_formula_weight 1589.05
_chemical_name_systematic
; 
 ? 
;
_space_group_IT_number 2
_symmetry_cell_setting triclinic
_symmetry_space_group_name_Hall '-P 1'
_symmetry_space_group_name_H-M 'P -1'
_atom_sites_solution_hydrogens geom
_atom_sites_solution_primary direct
_atom_sites_solution_secondary difmap
_audit_creation_method SHELXL-97
_audit_update_record
;
2015-06-24 deposited with the CCDC.
2015-07-02 downloaded from the CCDC.
;
_cell_angle_alpha 86.8670(10)
_cell_angle_beta 89.7150(10)
_cell_angle_gamma 87.8750(10)
_cell_formula_units_Z 2
_cell_length_a 13.3730(3)
_cell_length_b 14.8244(4)
_cell_length_c 17.3282(4)
_cell_measurement_temperature 153(2)
_cell_volume 3427.75(14)
_computing_cell_refinement 'Bruker SMART'
_computing_data_collection 'Bruker SMART APEX II'
_computing_data_reduction 'Bruker SAINT'
_computing_structure_refinement 'SHELXL-97 (Sheldrick, 1997)'
_computing_structure_solution 'SHELXS-97 (Sheldrick, 1990)'
_diffrn_ambient_temperature 153(2)
_diffrn_measured_fraction_theta_full 0.983
_diffrn_measured_fraction_theta_max 0.983
_diffrn_measurement_device_type 'Bruker APEX II area detector'
_diffrn_measurement_method '\w scans'
_diffrn_radiation_monochromator graphite
_diffrn_radiation_source 'fine-focus sealed tube'
_diffrn_radiation_type MoK\a
_diffrn_radiation_wavelength 0.71073
_diffrn_reflns_av_R_equivalents 0.0352
_diffrn_reflns_av_sigmaI/netI 0.0520
_diffrn_reflns_limit_h_max 16
_diffrn_reflns_limit_h_min -16
_diffrn_reflns_limit_k_max 17
_diffrn_reflns_limit_k_min -17
_diffrn_reflns_limit_l_max 20
_diffrn_reflns_limit_l_min -20
_diffrn_reflns_number 28124
_diffrn_reflns_theta_full 25.50
_diffrn_reflns_theta_max 25.50
_diffrn_reflns_theta_min 3.04
_exptl_absorpt_coefficient_mu 0.652
_exptl_absorpt_correction_T_max 0.943
_exptl_absorpt_correction_T_min 0.910
_exptl_absorpt_correction_type none
_exptl_crystal_colour yellow
_exptl_crystal_density_diffrn 1.540
_exptl_crystal_density_method 'not measured'
_exptl_crystal_description chip
_exptl_crystal_F_000 1616
_exptl_crystal_size_max 0.15
_exptl_crystal_size_mid 0.12
_exptl_crystal_size_min 0.09
_platon_squeeze_details
;
;
_refine_diff_density_max 1.618
_refine_diff_density_min -1.531
_refine_diff_density_rms 0.192
_refine_ls_extinction_coef 0.0056(6)
_refine_ls_extinction_expression Fc^*^=kFc[1+0.001xFc^2^\l^3^/sin(2\q)]^-1/4^
_refine_ls_extinction_method SHELXL
_refine_ls_goodness_of_fit_ref 1.179
_refine_ls_hydrogen_treatment constr
_refine_ls_matrix_type full
_refine_ls_number_parameters 938
_refine_ls_number_reflns 12762
_refine_ls_number_restraints 0
_refine_ls_restrained_S_all 1.179
_refine_ls_R_factor_all 0.0877
_refine_ls_R_factor_gt 0.0487
_refine_ls_shift/su_max 0.009
_refine_ls_shift/su_mean 0.001
_refine_ls_structure_factor_coef Fsqd
_refine_ls_weighting_details 'calc w=1/[\s^2^(Fo^2^)+(0.0907P)^2^+8.4356P] where P=(Fo^2^+2Fc^2^)/3'
_refine_ls_weighting_scheme calc
_refine_ls_wR_factor_gt 0.1228
_refine_ls_wR_factor_ref 0.1900
_reflns_number_gt 8693
_reflns_number_total 12762
_reflns_threshold_expression >2sigma(I)
_cod_data_source_file c5nj01684c1.cif
_cod_data_source_block g0571
_cod_depositor_comments
;
The following automatic conversions were performed:

'_symmetry_cell_setting' value 'Triclinic' changed to 'triclinic'
according to
/usr/data/users/saulius/crontab/automatic-downloads/rss-feeds/RSC/lib/dictionaries/cif_core.dic
dictionary named 'cif_core.dic' version 2.4.2 from 2011-04-26.

Automatic conversion script
Id: cif_fix_values 3271 2015-04-21 07:52:19Z andrius 

 Adding full bibliography for 7054975--7054977.cif.
;
_cod_original_sg_symbol_H-M P-1
_cod_database_code 7054977

loop_
_symmetry_equiv_pos_as_xyz
'x, y, z'
'-x, -y, -z'

loop_
_atom_site_label
_atom_site_type_symbol
_atom_site_fract_x
_atom_site_fract_y
_atom_site_fract_z
_atom_site_U_iso_or_equiv
_atom_site_adp_type
_atom_site_occupancy
_atom_site_symmetry_multiplicity
_atom_site_calc_flag
_atom_site_refinement_flags
Ag1 Ag 0.49096(3) 0.68447(3) 0.17465(3) 0.02872(16) Uani 1 1 d .
Ag2 Ag 0.32908(3) 0.63186(3) 0.29905(3) 0.02858(16) Uani 1 1 d .
O1 O 0.5178(3) 0.3851(3) 0.2416(2) 0.0302(10) Uani 1 1 d .
O2 O 0.3567(3) 0.8103(3) 0.2423(2) 0.0267(9) Uani 1 1 d .
O3 O 0.2573(3) 0.7357(3) 0.4069(3) 0.0380(11) Uani 1 1 d .
O4 O 0.1846(4) 0.5588(3) 0.3910(3) 0.0433(12) Uani 1 1 d .
O5 O 0.0309(4) 0.5950(6) 0.3673(4) 0.090(3) Uani 1 1 d .
O6 O -0.1168(5) 0.6822(6) 0.6161(4) 0.087(2) Uani 1 1 d .
O7 O -0.0479(5) 0.7901(5) 0.6741(4) 0.074(2) Uani 1 1 d .
O8 O 0.2457(4) 0.9188(4) 0.5756(4) 0.077(2) Uani 1 1 d .
O9 O 0.3460(4) 0.8440(4) 0.5047(3) 0.0611(16) Uani 1 1 d .
O12 O 0.6038(3) 0.7651(3) 0.0759(2) 0.0314(10) Uani 1 1 d .
O13 O 0.4173(4) 0.8326(3) 0.0645(3) 0.0419(12) Uani 1 1 d .
O14 O 0.3882(3) 0.9613(3) 0.1136(3) 0.0468(13) Uani 1 1 d .
O15 O 0.6378(4) 1.1773(3) 0.1204(3) 0.0468(13) Uani 1 1 d .
O16 O 0.7827(3) 1.1489(3) 0.0695(3) 0.0393(11) Uani 1 1 d .
O17 O 0.8784(3) 0.8460(3) 0.0109(3) 0.0379(11) Uani 1 1 d .
O18 O 0.8020(4) 0.7385(3) 0.0730(4) 0.0682(19) Uani 1 1 d .
N1 N 0.4538(4) 0.5662(3) 0.3581(3) 0.0260(11) Uani 1 1 d .
N2 N 0.5765(4) 0.4662(4) 0.3902(3) 0.0293(12) Uani 1 1 d .
N3 N 0.4453(4) 0.5681(3) 0.1154(3) 0.0239(10) Uani 1 1 d .
N4 N 0.4377(4) 0.4285(3) 0.0785(3) 0.0224(10) Uani 1 1 d .
N5 N 0.2151(3) 0.6799(3) 0.2187(3) 0.0260(11) Uani 1 1 d .
N6 N 0.1360(3) 0.7781(3) 0.1367(3) 0.0266(11) Uani 1 1 d .
N7 N 0.5543(4) 0.7709(3) 0.2576(3) 0.0250(11) Uani 1 1 d .
N8 N 0.5755(4) 0.8684(4) 0.3492(3) 0.0317(12) Uani 1 1 d .
N9 N 0.1084(4) 0.6052(4) 0.4015(4) 0.0415(14) Uani 1 1 d .
N10 N -0.0509(5) 0.7363(6) 0.6226(4) 0.0602(19) Uani 1 1 d .
N11 N 0.2631(4) 0.8554(4) 0.5347(3) 0.0398(14) Uani 1 1 d .
N12 N 0.4463(4) 0.9027(4) 0.0893(3) 0.0318(12) Uani 1 1 d .
N13 N 0.7003(4) 1.1247(4) 0.0921(3) 0.0328(12) Uani 1 1 d .
N14 N 0.8070(4) 0.8166(4) 0.0482(3) 0.0352(13) Uani 1 1 d .
C1 C 0.5122(4) 0.6033(4) 0.4145(3) 0.0230(12) Uani 1 1 d .
C2 C 0.5021(5) 0.6853(4) 0.4474(3) 0.0304(14) Uani 1 1 d .
H2A H 0.4489 0.7274 0.4340 0.037 Uiso 1 1 calc R
C3 C 0.5745(5) 0.7034(5) 0.5017(4) 0.0386(16) Uani 1 1 d .
H3A H 0.5701 0.7592 0.5262 0.046 Uiso 1 1 calc R
C4 C 0.6525(5) 0.6423(6) 0.5208(4) 0.0440(18) Uani 1 1 d .
H4A H 0.7005 0.6574 0.5578 0.053 Uiso 1 1 calc R
C5 C 0.6621(5) 0.5592(5) 0.4869(4) 0.0390(16) Uani 1 1 d .
H5A H 0.7151 0.5168 0.5004 0.047 Uiso 1 1 calc R
C6 C 0.5916(5) 0.5415(4) 0.4333(3) 0.0291(14) Uani 1 1 d .
C7 C 0.4933(4) 0.4862(4) 0.3473(3) 0.0253(13) Uani 1 1 d .
C8 C 0.4479(5) 0.4212(4) 0.2949(3) 0.0291(13) Uani 1 1 d .
H8A H 0.4196 0.3709 0.3268 0.035 Uiso 1 1 calc R
H8B H 0.3923 0.4528 0.2657 0.035 Uiso 1 1 calc R
C9 C 0.5563(5) 0.4511(4) 0.1872(3) 0.0281(13) Uani 1 1 d .
H9A H 0.6152 0.4245 0.1606 0.034 Uiso 1 1 calc R
H9B H 0.5786 0.5032 0.2151 0.034 Uiso 1 1 calc R
C10 C 0.4790(5) 0.4837(3) 0.1277(4) 0.0254(13) Uani 1 1 d .
C11 C 0.3714(5) 0.4811(4) 0.0330(3) 0.0250(13) Uani 1 1 d .
C12 C 0.3062(5) 0.4564(4) -0.0249(4) 0.0318(14) Uani 1 1 d .
H12A H 0.3024 0.3959 -0.0397 0.038 Uiso 1 1 calc R
C13 C 0.2481(5) 0.5265(4) -0.0589(4) 0.0315(14) Uani 1 1 d .
H13A H 0.2029 0.5140 -0.0987 0.038 Uiso 1 1 calc R
C14 C 0.2537(5) 0.6158(4) -0.0364(4) 0.0312(14) Uani 1 1 d .
H14A H 0.2122 0.6619 -0.0613 0.037 Uiso 1 1 calc R
C15 C 0.3178(5) 0.6379(4) 0.0207(3) 0.0285(14) Uani 1 1 d .
H15A H 0.3215 0.6985 0.0353 0.034 Uiso 1 1 calc R
C16 C 0.3775(4) 0.5687(4) 0.0567(3) 0.0244(12) Uani 1 1 d .
C17 C 0.6370(5) 0.3815(5) 0.3948(4) 0.0360(15) Uani 1 1 d .
H17A H 0.5926 0.3308 0.3870 0.043 Uiso 1 1 calc R
H17B H 0.6651 0.3726 0.4476 0.043 Uiso 1 1 calc R
C18 C 0.7221(4) 0.3769(4) 0.3371(4) 0.0282(13) Uani 1 1 d .
C19 C 0.7956(5) 0.4411(5) 0.3333(4) 0.0418(17) Uani 1 1 d .
H19A H 0.7906 0.4914 0.3650 0.050 Uiso 1 1 calc R
C20 C 0.8756(6) 0.4317(5) 0.2835(4) 0.0457(18) Uani 1 1 d .
H20A H 0.9257 0.4755 0.2817 0.055 Uiso 1 1 calc R
C21 C 0.8841(5) 0.3598(5) 0.2362(4) 0.0416(17) Uani 1 1 d .
H21A H 0.9396 0.3540 0.2021 0.050 Uiso 1 1 calc R
C22 C 0.8108(5) 0.2964(5) 0.2391(4) 0.0395(17) Uani 1 1 d .
H22A H 0.8153 0.2467 0.2067 0.047 Uiso 1 1 calc R
C23 C 0.7300(5) 0.3056(5) 0.2897(4) 0.0382(16) Uani 1 1 d .
H23A H 0.6798 0.2618 0.2915 0.046 Uiso 1 1 calc R
C24 C 0.4472(5) 0.3291(4) 0.0795(3) 0.0263(13) Uani 1 1 d .
H24A H 0.5084 0.3084 0.1081 0.032 Uiso 1 1 calc R
H24B H 0.4546 0.3102 0.0257 0.032 Uiso 1 1 calc R
C25 C 0.3590(4) 0.2847(4) 0.1160(3) 0.0258(13) Uani 1 1 d .
C26 C 0.2844(5) 0.3314(4) 0.1553(4) 0.0325(14) Uani 1 1 d .
H26A H 0.2884 0.3948 0.1594 0.039 Uiso 1 1 calc R
C27 C 0.2035(5) 0.2867(4) 0.1888(4) 0.0324(15) Uani 1 1 d .
H27A H 0.1529 0.3195 0.2153 0.039 Uiso 1 1 calc R
C28 C 0.1976(5) 0.1951(5) 0.1830(4) 0.0380(16) Uani 1 1 d .
H28A H 0.1432 0.1643 0.2064 0.046 Uiso 1 1 calc R
C29 C 0.2703(5) 0.1472(4) 0.1433(4) 0.0312(14) Uani 1 1 d .
H29A H 0.2653 0.0839 0.1389 0.037 Uiso 1 1 calc R
C30 C 0.3502(5) 0.1918(4) 0.1103(3) 0.0292(13) Uani 1 1 d .
H30A H 0.4000 0.1586 0.0832 0.035 Uiso 1 1 calc R
C31 C 0.1504(4) 0.6335(4) 0.1744(3) 0.0251(13) Uani 1 1 d .
C32 C 0.1325(5) 0.5418(4) 0.1768(4) 0.0334(14) Uani 1 1 d .
H32A H 0.1663 0.4999 0.2120 0.040 Uiso 1 1 calc R
C33 C 0.0622(5) 0.5147(5) 0.1246(4) 0.0393(16) Uani 1 1 d .
H33A H 0.0486 0.4524 0.1229 0.047 Uiso 1 1 calc R
C34 C 0.0112(5) 0.5779(5) 0.0746(4) 0.0401(16) Uani 1 1 d .
H34A H -0.0376 0.5568 0.0409 0.048 Uiso 1 1 calc R
C35 C 0.0279(4) 0.6668(4) 0.0720(4) 0.0314(14) Uani 1 1 d .
H35A H -0.0071 0.7087 0.0375 0.038 Uiso 1 1 calc R
C36 C 0.0998(4) 0.6941(4) 0.1230(3) 0.0247(12) Uani 1 1 d .
C37 C 0.2035(4) 0.7662(4) 0.1940(3) 0.0241(12) Uani 1 1 d .
C38 C 0.2552(4) 0.8395(4) 0.2294(4) 0.0260(13) Uani 1 1 d .
H38A H 0.2521 0.8947 0.1946 0.031 Uiso 1 1 calc R
H38B H 0.2227 0.8536 0.2790 0.031 Uiso 1 1 calc R
C39 C 0.4063(5) 0.8668(4) 0.2898(4) 0.0301(14) Uani 1 1 d .
H39A H 0.3742 0.8660 0.3414 0.036 Uiso 1 1 calc R
H39B H 0.4027 0.9297 0.2672 0.036 Uiso 1 1 calc R
C40 C 0.5127(5) 0.8346(4) 0.2973(3) 0.0287(13) Uani 1 1 d .
C41 C 0.6660(5) 0.8188(5) 0.3429(4) 0.0335(15) Uani 1 1 d .
C42 C 0.7551(5) 0.8202(5) 0.3834(4) 0.0434(17) Uani 1 1 d .
H42A H 0.7643 0.8611 0.4229 0.052 Uiso 1 1 calc R
C43 C 0.8290(6) 0.7593(6) 0.3635(5) 0.053(2) Uani 1 1 d .
H43A H 0.8903 0.7568 0.3910 0.063 Uiso 1 1 calc R
C44 C 0.8171(6) 0.7007(6) 0.3037(6) 0.057(2) Uani 1 1 d .
H44A H 0.8715 0.6617 0.2902 0.068 Uiso 1 1 calc R
C45 C 0.7276(5) 0.6984(5) 0.2638(4) 0.0398(16) Uani 1 1 d .
H45A H 0.7186 0.6577 0.2241 0.048 Uiso 1 1 calc R
C46 C 0.6515(5) 0.7593(5) 0.2853(4) 0.0331(15) Uani 1 1 d .
C47 C 0.1046(5) 0.8639(4) 0.0963(4) 0.0311(14) Uani 1 1 d .
H47A H 0.0726 0.8508 0.0470 0.037 Uiso 1 1 calc R
H47B H 0.1648 0.8988 0.0838 0.037 Uiso 1 1 calc R
C48 C 0.0324(5) 0.9216(4) 0.1421(4) 0.0283(13) Uani 1 1 d .
C49 C 0.0328(5) 1.0142(5) 0.1315(4) 0.0394(16) Uani 1 1 d .
H49A H 0.0796 1.0410 0.0967 0.047 Uiso 1 1 calc R
C50 C -0.0340(5) 1.0694(5) 0.1709(5) 0.0445(18) Uani 1 1 d .
H50A H -0.0316 1.1333 0.1641 0.053 Uiso 1 1 calc R
C51 C -0.1040(6) 1.0300(5) 0.2200(4) 0.0476(19) Uani 1 1 d .
H51A H -0.1508 1.0668 0.2468 0.057 Uiso 1 1 calc R
C52 C -0.1053(6) 0.9366(5) 0.2299(4) 0.051(2) Uani 1 1 d .
H52A H -0.1530 0.9096 0.2639 0.061 Uiso 1 1 calc R
C53 C -0.0388(5) 0.8826(5) 0.1911(4) 0.0387(16) Uani 1 1 d .
H53A H -0.0413 0.8187 0.1977 0.046 Uiso 1 1 calc R
C54 C 0.5532(6) 0.9354(5) 0.4061(4) 0.0376(16) Uani 1 1 d .
H54A H 0.6166 0.9520 0.4298 0.045 Uiso 1 1 calc R
H54B H 0.5112 0.9078 0.4475 0.045 Uiso 1 1 calc R
C55 C 0.4996(5) 1.0206(5) 0.3728(3) 0.0366(16) Uani 1 1 d .
C56 C 0.5450(7) 1.0742(6) 0.3147(4) 0.051(2) Uani 1 1 d .
H56A H 0.6099 1.0579 0.2963 0.062 Uiso 1 1 calc R
C57 C 0.4945(7) 1.1514(5) 0.2842(5) 0.053(2) Uani 1 1 d .
H57A H 0.5260 1.1891 0.2460 0.063 Uiso 1 1 calc R
C58 C 0.3993(7) 1.1739(6) 0.3086(5) 0.056(2) Uani 1 1 d .
H58A H 0.3644 1.2254 0.2856 0.067 Uiso 1 1 calc R
C59 C 0.3545(7) 1.1220(5) 0.3664(4) 0.050(2) Uani 1 1 d .
H59A H 0.2898 1.1389 0.3848 0.060 Uiso 1 1 calc R
C60 C 0.4047(6) 1.0445(5) 0.3976(4) 0.0426(18) Uani 1 1 d .
H60A H 0.3731 1.0077 0.4364 0.051 Uiso 1 1 calc R
C61 C 0.1924(5) 0.7325(4) 0.4577(4) 0.0319(15) Uani 1 1 d .
C62 C 0.1095(4) 0.6714(4) 0.4599(4) 0.0315(14) Uani 1 1 d .
C63 C 0.0319(5) 0.6736(5) 0.5099(4) 0.0402(16) Uani 1 1 d .
H63A H -0.0215 0.6337 0.5055 0.048 Uiso 1 1 calc R
C64 C 0.0306(5) 0.7341(5) 0.5674(4) 0.0380(16) Uani 1 1 d .
C65 C 0.1073(5) 0.7935(5) 0.5744(4) 0.0397(17) Uani 1 1 d .
H65A H 0.1062 0.8346 0.6146 0.048 Uiso 1 1 calc R
C66 C 0.1863(5) 0.7920(4) 0.5215(4) 0.0309(14) Uani 1 1 d .
C68 C 0.6247(5) 0.8469(4) 0.0770(3) 0.0274(13) Uani 1 1 d .
C69 C 0.5519(5) 0.9200(4) 0.0888(3) 0.0275(13) Uani 1 1 d .
C70 C 0.5779(5) 1.0083(4) 0.0968(4) 0.0303(14) Uani 1 1 d .
H70A H 0.5279 1.0523 0.1093 0.036 Uiso 1 1 calc R
C71 C 0.6759(5) 1.0333(4) 0.0866(4) 0.0271(13) Uani 1 1 d .
C72 C 0.7493(5) 0.9690(4) 0.0687(4) 0.0297(13) Uani 1 1 d .
H72A H 0.8160 0.9863 0.0587 0.036 Uiso 1 1 calc R
C73 C 0.7246(5) 0.8800(4) 0.0655(4) 0.0314(14) Uani 1 1 d .

loop_
_atom_site_aniso_label
_atom_site_aniso_U_11
_atom_site_aniso_U_22
_atom_site_aniso_U_33
_atom_site_aniso_U_23
_atom_site_aniso_U_13
_atom_site_aniso_U_12
Ag1 0.0309(3) 0.0240(3) 0.0316(3) -0.00344(19) -0.0002(2) -0.00335(19)
Ag2 0.0271(3) 0.0286(3) 0.0296(3) 0.00010(19) -0.00492(19) 0.00279(19)
O1 0.029(2) 0.031(2) 0.030(2) -0.0001(18) 0.0032(19) 0.0024(18)
O2 0.027(2) 0.019(2) 0.035(2) -0.0130(17) -0.0098(18) -0.0016(16)
O3 0.038(3) 0.042(3) 0.034(2) -0.009(2) 0.008(2) 0.000(2)
O4 0.047(3) 0.037(3) 0.045(3) 0.001(2) -0.004(2) 0.000(2)
O5 0.038(3) 0.126(6) 0.112(6) -0.073(5) -0.031(4) 0.018(4)
O6 0.054(4) 0.134(7) 0.075(5) -0.018(5) 0.022(4) -0.028(4)
O7 0.073(4) 0.093(5) 0.058(4) -0.021(4) 0.035(3) 0.003(4)
O8 0.050(3) 0.073(4) 0.116(6) -0.068(4) -0.008(4) 0.001(3)
O9 0.055(3) 0.069(4) 0.064(4) -0.028(3) 0.016(3) -0.024(3)
O12 0.041(2) 0.021(2) 0.031(2) 0.0004(18) 0.009(2) -0.0013(19)
O13 0.040(3) 0.031(3) 0.056(3) -0.009(2) -0.013(2) -0.010(2)
O14 0.028(2) 0.042(3) 0.071(4) -0.002(3) 0.009(2) -0.002(2)
O15 0.043(3) 0.032(3) 0.066(3) -0.013(2) 0.005(3) -0.002(2)
O16 0.035(3) 0.030(3) 0.053(3) 0.000(2) 0.001(2) -0.005(2)
O17 0.037(3) 0.034(3) 0.042(3) 0.001(2) 0.000(2) 0.002(2)
O18 0.039(3) 0.024(3) 0.140(6) 0.012(3) 0.004(3) 0.004(2)
N1 0.029(3) 0.021(3) 0.028(3) -0.001(2) -0.005(2) -0.002(2)
N2 0.027(3) 0.034(3) 0.026(3) 0.005(2) -0.007(2) 0.006(2)
N3 0.033(3) 0.017(2) 0.024(2) -0.0129(19) 0.002(2) -0.010(2)
N4 0.029(3) 0.014(2) 0.024(2) -0.0040(19) 0.001(2) -0.0023(19)
N5 0.020(2) 0.029(3) 0.029(3) -0.003(2) -0.009(2) -0.002(2)
N6 0.019(2) 0.024(3) 0.037(3) 0.002(2) -0.004(2) 0.004(2)
N7 0.033(3) 0.020(3) 0.023(2) -0.011(2) -0.013(2) -0.009(2)
N8 0.033(3) 0.029(3) 0.034(3) 0.003(2) -0.008(2) -0.012(2)
N9 0.025(3) 0.049(4) 0.051(4) -0.010(3) -0.006(3) 0.009(3)
N10 0.046(4) 0.083(6) 0.052(4) 0.001(4) 0.008(3) 0.000(4)
N11 0.041(3) 0.036(3) 0.042(3) -0.004(3) -0.004(3) 0.002(3)
N12 0.027(3) 0.031(3) 0.037(3) 0.004(2) -0.002(2) -0.002(2)
N13 0.033(3) 0.028(3) 0.037(3) -0.001(2) 0.000(2) -0.002(2)
N14 0.036(3) 0.020(3) 0.049(3) -0.002(2) -0.011(3) 0.006(2)
C1 0.025(3) 0.023(3) 0.021(3) 0.000(2) -0.007(2) -0.003(2)
C2 0.032(3) 0.037(4) 0.021(3) 0.006(3) -0.003(3) -0.005(3)
C3 0.046(4) 0.040(4) 0.031(3) -0.001(3) 0.002(3) -0.016(3)
C4 0.034(4) 0.071(5) 0.027(3) 0.006(3) -0.003(3) -0.008(4)
C5 0.033(4) 0.056(5) 0.028(3) -0.002(3) -0.010(3) 0.002(3)
C6 0.033(3) 0.035(4) 0.019(3) 0.002(3) -0.004(3) -0.002(3)
C7 0.027(3) 0.028(3) 0.020(3) 0.006(2) -0.001(2) -0.001(2)
C8 0.030(3) 0.033(3) 0.025(3) -0.005(3) 0.003(3) -0.006(3)
C9 0.032(3) 0.027(3) 0.025(3) 0.001(2) 0.004(3) -0.010(3)
C10 0.036(3) 0.005(2) 0.036(3) -0.003(2) 0.006(3) 0.002(2)
C11 0.035(3) 0.015(3) 0.024(3) 0.002(2) 0.001(3) 0.003(2)
C12 0.044(4) 0.019(3) 0.033(3) -0.003(3) 0.002(3) -0.005(3)
C13 0.033(3) 0.032(3) 0.029(3) 0.000(3) -0.003(3) -0.006(3)
C14 0.034(3) 0.025(3) 0.034(3) 0.000(3) -0.002(3) 0.001(3)
C15 0.036(3) 0.018(3) 0.030(3) 0.002(2) 0.004(3) 0.005(3)
C16 0.028(3) 0.022(3) 0.023(3) -0.002(2) -0.001(2) -0.007(2)
C17 0.032(3) 0.033(4) 0.040(4) 0.012(3) -0.003(3) 0.009(3)
C18 0.022(3) 0.029(3) 0.033(3) 0.005(3) -0.004(3) -0.002(2)
C19 0.042(4) 0.047(4) 0.036(4) -0.001(3) 0.006(3) 0.005(3)
C20 0.038(4) 0.050(5) 0.049(4) -0.002(4) 0.005(3) -0.006(3)
C21 0.038(4) 0.051(4) 0.036(4) 0.001(3) 0.012(3) 0.005(3)
C22 0.039(4) 0.040(4) 0.038(4) 0.004(3) 0.001(3) 0.011(3)
C23 0.029(3) 0.033(4) 0.051(4) 0.006(3) 0.000(3) 0.003(3)
C24 0.034(3) 0.016(3) 0.029(3) -0.005(2) 0.009(3) 0.000(2)
C25 0.029(3) 0.025(3) 0.023(3) 0.000(2) 0.000(2) 0.003(2)
C26 0.039(4) 0.020(3) 0.038(4) 0.000(3) 0.002(3) 0.005(3)
C27 0.030(3) 0.021(3) 0.047(4) -0.010(3) 0.011(3) -0.006(3)
C28 0.029(3) 0.042(4) 0.042(4) 0.002(3) 0.008(3) -0.007(3)
C29 0.042(4) 0.020(3) 0.032(3) -0.001(3) -0.002(3) -0.010(3)
C30 0.036(3) 0.025(3) 0.027(3) -0.005(2) 0.004(3) -0.003(3)
C31 0.021(3) 0.024(3) 0.031(3) -0.010(2) -0.008(2) 0.000(2)
C32 0.036(3) 0.027(3) 0.038(4) -0.004(3) -0.001(3) 0.003(3)
C33 0.036(4) 0.031(4) 0.053(4) -0.013(3) -0.001(3) -0.011(3)
C34 0.031(3) 0.042(4) 0.049(4) -0.016(3) -0.006(3) -0.006(3)
C35 0.025(3) 0.034(4) 0.036(3) -0.014(3) -0.006(3) 0.004(3)
C36 0.024(3) 0.019(3) 0.032(3) -0.010(2) -0.004(3) 0.001(2)
C37 0.022(3) 0.025(3) 0.025(3) -0.001(2) 0.000(2) 0.004(2)
C38 0.025(3) 0.016(3) 0.038(3) -0.015(2) -0.013(3) 0.003(2)
C39 0.036(3) 0.022(3) 0.032(3) -0.008(3) -0.005(3) -0.003(3)
C40 0.040(4) 0.024(3) 0.023(3) -0.004(2) -0.006(3) -0.014(3)
C41 0.033(3) 0.035(4) 0.032(3) 0.012(3) -0.009(3) -0.014(3)
C42 0.041(4) 0.045(4) 0.045(4) 0.010(3) -0.011(3) -0.017(3)
C43 0.040(4) 0.061(5) 0.056(5) 0.022(4) -0.019(4) -0.017(4)
C44 0.034(4) 0.050(5) 0.083(6) 0.023(5) -0.003(4) 0.000(4)
C45 0.031(3) 0.033(4) 0.054(4) 0.010(3) -0.007(3) -0.003(3)
C46 0.027(3) 0.035(4) 0.037(4) 0.010(3) 0.001(3) -0.008(3)
C47 0.029(3) 0.033(3) 0.030(3) 0.007(3) 0.003(3) 0.005(3)
C48 0.030(3) 0.024(3) 0.031(3) 0.003(3) -0.009(3) -0.001(3)
C49 0.032(3) 0.034(4) 0.052(4) 0.004(3) -0.010(3) -0.003(3)
C50 0.043(4) 0.026(4) 0.065(5) -0.010(3) -0.010(4) 0.002(3)
C51 0.054(5) 0.045(4) 0.044(4) -0.013(3) -0.008(4) 0.014(4)
C52 0.059(5) 0.050(5) 0.041(4) 0.009(4) 0.010(4) 0.012(4)
C53 0.047(4) 0.030(4) 0.038(4) 0.009(3) 0.008(3) 0.008(3)
C54 0.056(4) 0.034(4) 0.025(3) -0.007(3) -0.006(3) -0.021(3)
C55 0.053(4) 0.040(4) 0.019(3) -0.002(3) -0.006(3) -0.020(3)
C56 0.062(5) 0.053(5) 0.040(4) 0.003(4) -0.011(4) -0.028(4)
C57 0.084(6) 0.034(4) 0.042(4) 0.001(3) -0.009(4) -0.028(4)
C58 0.082(6) 0.039(4) 0.046(5) 0.000(4) -0.023(4) -0.007(4)
C59 0.076(6) 0.028(4) 0.048(4) -0.025(3) -0.007(4) -0.006(4)
C60 0.065(5) 0.035(4) 0.031(4) -0.016(3) 0.008(3) -0.014(3)
C61 0.028(3) 0.032(3) 0.034(3) 0.010(3) 0.007(3) 0.012(3)
C62 0.023(3) 0.038(4) 0.032(3) 0.003(3) 0.000(3) 0.004(3)
C63 0.032(4) 0.046(4) 0.043(4) 0.000(3) -0.007(3) 0.002(3)
C64 0.032(3) 0.052(4) 0.029(3) 0.000(3) 0.012(3) 0.005(3)
C65 0.043(4) 0.043(4) 0.032(4) 0.000(3) 0.000(3) 0.013(3)
C66 0.029(3) 0.030(3) 0.034(3) -0.002(3) -0.004(3) 0.004(3)
C68 0.038(3) 0.025(3) 0.019(3) 0.005(2) 0.003(3) -0.002(3)
C69 0.033(3) 0.022(3) 0.027(3) 0.002(2) -0.005(3) -0.003(3)
C70 0.034(3) 0.026(3) 0.030(3) 0.002(3) -0.004(3) 0.005(3)
C71 0.034(3) 0.013(3) 0.035(3) -0.003(2) -0.006(3) 0.001(2)
C72 0.034(3) 0.024(3) 0.031(3) -0.001(3) -0.010(3) -0.007(3)
C73 0.031(3) 0.025(3) 0.037(4) 0.002(3) -0.006(3) 0.005(3)

loop_
_atom_type_symbol
_atom_type_description
_atom_type_scat_dispersion_real
_atom_type_scat_dispersion_imag
_atom_type_scat_source
C C 0.0033 0.0016 'International Tables Vol C Tables 4.2.6.8 and 6.1.1.4'
H H 0.0000 0.0000 'International Tables Vol C Tables 4.2.6.8 and 6.1.1.4'
N N 0.0061 0.0033 'International Tables Vol C Tables 4.2.6.8 and 6.1.1.4'
O O 0.0106 0.0060 'International Tables Vol C Tables 4.2.6.8 and 6.1.1.4'
Ag Ag -0.8971 1.1015 'International Tables Vol C Tables 4.2.6.8 and 6.1.1.4'

loop_
_geom_angle_atom_site_label_1
_geom_angle_atom_site_label_2
_geom_angle_atom_site_label_3
_geom_angle
N3 Ag1 N7 163.34(19)
N3 Ag1 O12 103.18(16)
N7 Ag1 O12 85.47(17)
N3 Ag1 Ag2 86.15(12)
N7 Ag1 Ag2 88.13(13)
O12 Ag1 Ag2 166.27(9)
N1 Ag2 N5 167.08(18)
N1 Ag2 O3 100.84(17)
N5 Ag2 O3 92.07(17)
N1 Ag2 O4 96.71(17)
N5 Ag2 O4 88.88(17)
O3 Ag2 O4 64.48(15)
N1 Ag2 Ag1 83.43(13)
N5 Ag2 Ag1 88.92(13)
O3 Ag2 Ag1 126.13(11)
O4 Ag2 Ag1 169.25(11)
C8 O1 C9 113.8(5)
C39 O2 C38 112.3(4)
C61 O3 Ag2 137.9(5)
N9 O4 Ag2 117.6(4)
C68 O12 Ag1 124.2(3)
C7 N1 C1 106.3(5)
C7 N1 Ag2 127.6(4)
C1 N1 Ag2 126.0(4)
C7 N2 C6 106.3(5)
C7 N2 C17 127.9(6)
C6 N2 C17 125.7(5)
C10 N3 C16 107.1(5)
C10 N3 Ag1 126.8(4)
C16 N3 Ag1 126.1(4)
C10 N4 C11 106.9(5)
C10 N4 C24 127.7(5)
C11 N4 C24 124.7(5)
C37 N5 C31 105.4(5)
C37 N5 Ag2 123.1(4)
C31 N5 Ag2 130.9(4)
C37 N6 C36 107.5(5)
C37 N6 C47 126.9(5)
C36 N6 C47 125.6(5)
C40 N7 C46 105.5(5)
C40 N7 Ag1 130.8(4)
C46 N7 Ag1 123.3(4)
C40 N8 C41 105.6(5)
C40 N8 C54 128.6(6)
C41 N8 C54 125.5(6)
O5 N9 O4 122.5(6)
O5 N9 C62 118.8(6)
O4 N9 C62 118.6(6)
O6 N10 O7 124.4(7)
O6 N10 C64 117.3(8)
O7 N10 C64 118.2(8)
O8 N11 O9 120.9(7)
O8 N11 C66 120.1(6)
O9 N11 C66 119.0(6)
O13 N12 O14 122.3(5)
O13 N12 C69 119.9(5)
O14 N12 C69 117.8(5)
O16 N13 O15 122.4(5)
O16 N13 C71 119.0(5)
O15 N13 C71 118.6(5)
O18 N14 O17 123.9(5)
O18 N14 C73 118.2(6)
O17 N14 C73 118.0(5)
C2 C1 N1 130.0(5)
C2 C1 C6 122.1(6)
N1 C1 C6 107.9(5)
C1 C2 C3 116.2(6)
C1 C2 H2A 121.9
C3 C2 H2A 121.9
C4 C3 C2 121.9(7)
C4 C3 H3A 119.1
C2 C3 H3A 119.1
C3 C4 C5 121.4(7)
C3 C4 H4A 119.3
C5 C4 H4A 119.3
C6 C5 C4 116.8(6)
C6 C5 H5A 121.6
C4 C5 H5A 121.6
C5 C6 N2 132.4(6)
C5 C6 C1 121.6(6)
N2 C6 C1 106.0(5)
N1 C7 N2 113.4(6)
N1 C7 C8 122.9(5)
N2 C7 C8 123.6(5)
O1 C8 C7 113.1(5)
O1 C8 H8A 109.0
C7 C8 H8A 109.0
O1 C8 H8B 109.0
C7 C8 H8B 109.0
H8A C8 H8B 107.8
O1 C9 C10 111.9(5)
O1 C9 H9A 109.2
C10 C9 H9A 109.2
O1 C9 H9B 109.2
C10 C9 H9B 109.2
H9A C9 H9B 107.9
N3 C10 N4 111.5(5)
N3 C10 C9 125.6(5)
N4 C10 C9 122.9(5)
N4 C11 C16 106.2(5)
N4 C11 C12 130.0(5)
C16 C11 C12 123.8(5)
C13 C12 C11 115.2(6)
C13 C12 H12A 122.4
C11 C12 H12A 122.4
C12 C13 C14 122.1(6)
C12 C13 H13A 119.0
C14 C13 H13A 119.0
C15 C14 C13 121.4(6)
C15 C14 H14A 119.3
C13 C14 H14A 119.3
C14 C15 C16 118.2(6)
C14 C15 H15A 120.9
C16 C15 H15A 120.9
N3 C16 C11 108.4(5)
N3 C16 C15 132.3(6)
C11 C16 C15 119.3(6)
N2 C17 C18 114.9(5)
N2 C17 H17A 108.5
C18 C17 H17A 108.5
N2 C17 H17B 108.5
C18 C17 H17B 108.5
H17A C17 H17B 107.5
C23 C18 C19 119.0(6)
C23 C18 C17 119.5(6)
C19 C18 C17 121.5(6)
C20 C19 C18 119.9(7)
C20 C19 H19A 120.0
C18 C19 H19A 120.0
C19 C20 C21 121.2(7)
C19 C20 H20A 119.4
C21 C20 H20A 119.4
C20 C21 C22 119.0(6)
C20 C21 H21A 120.5
C22 C21 H21A 120.5
C21 C22 C23 119.8(7)
C21 C22 H22A 120.1
C23 C22 H22A 120.1
C18 C23 C22 121.0(7)
C18 C23 H23A 119.5
C22 C23 H23A 119.5
N4 C24 C25 112.4(4)
N4 C24 H24A 109.1
C25 C24 H24A 109.1
N4 C24 H24B 109.1
C25 C24 H24B 109.1
H24A C24 H24B 107.8
C26 C25 C30 118.0(6)
C26 C25 C24 123.3(5)
C30 C25 C24 118.7(5)
C25 C26 C27 121.1(6)
C25 C26 H26A 119.4
C27 C26 H26A 119.4
C28 C27 C26 119.5(6)
C28 C27 H27A 120.2
C26 C27 H27A 120.2
C27 C28 C29 120.4(6)
C27 C28 H28A 119.8
C29 C28 H28A 119.8
C30 C29 C28 119.8(6)
C30 C29 H29A 120.1
C28 C29 H29A 120.1
C29 C30 C25 121.1(5)
C29 C30 H30A 119.5
C25 C30 H30A 119.5
N5 C31 C32 129.3(6)
N5 C31 C36 109.4(5)
C32 C31 C36 121.3(6)
C31 C32 C33 116.2(6)
C31 C32 H32A 121.9
C33 C32 H32A 121.9
C32 C33 C34 121.0(6)
C32 C33 H33A 119.5
C34 C33 H33A 119.5
C35 C34 C33 123.2(7)
C35 C34 H34A 118.4
C33 C34 H34A 118.4
C34 C35 C36 116.0(6)
C34 C35 H35A 122.0
C36 C35 H35A 122.0
N6 C36 C31 105.4(5)
N6 C36 C35 132.2(6)
C31 C36 C35 122.3(6)
N5 C37 N6 112.2(5)
N5 C37 C38 122.9(5)
N6 C37 C38 124.8(5)
O2 C38 C37 108.2(4)
O2 C38 H38A 110.1
C37 C38 H38A 110.1
O2 C38 H38B 110.1
C37 C38 H38B 110.1
H38A C38 H38B 108.4
O2 C39 C40 109.0(5)
O2 C39 H39A 109.9
C40 C39 H39A 109.9
O2 C39 H39B 109.9
C40 C39 H39B 109.9
H39A C39 H39B 108.3
N7 C40 N8 113.6(6)
N7 C40 C39 124.5(5)
N8 C40 C39 121.8(5)
C46 C41 C42 122.4(7)
C46 C41 N8 105.8(6)
C42 C41 N8 131.8(7)
C43 C42 C41 116.4(8)
C43 C42 H42A 121.8
C41 C42 H42A 121.8
C42 C43 C44 122.2(7)
C42 C43 H43A 118.9
C44 C43 H43A 118.9
C45 C44 C43 121.5(8)
C45 C44 H44A 119.2
C43 C44 H44A 119.2
C44 C45 C46 116.2(8)
C44 C45 H45A 121.9
C46 C45 H45A 121.9
C41 C46 N7 109.4(6)
C41 C46 C45 121.3(6)
N7 C46 C45 129.3(6)
N6 C47 C48 114.0(5)
N6 C47 H47A 108.7
C48 C47 H47A 108.7
N6 C47 H47B 108.7
C48 C47 H47B 108.7
H47A C47 H47B 107.6
C49 C48 C53 119.1(6)
C49 C48 C47 119.5(6)
C53 C48 C47 121.2(6)
C48 C49 C50 121.2(7)
C48 C49 H49A 119.4
C50 C49 H49A 119.4
C51 C50 C49 119.3(7)
C51 C50 H50A 120.4
C49 C50 H50A 120.4
C50 C51 C52 119.5(7)
C50 C51 H51A 120.2
C52 C51 H51A 120.2
C53 C52 C51 120.9(7)
C53 C52 H52A 119.5
C51 C52 H52A 119.5
C52 C53 C48 119.9(7)
C52 C53 H53A 120.0
C48 C53 H53A 120.0
N8 C54 C55 113.8(5)
N8 C54 H54A 108.8
C55 C54 H54A 108.8
N8 C54 H54B 108.8
C55 C54 H54B 108.8
H54A C54 H54B 107.7
C60 C55 C56 119.3(7)
C60 C55 C54 120.5(6)
C56 C55 C54 120.1(7)
C57 C56 C55 119.4(8)
C57 C56 H56A 120.3
C55 C56 H56A 120.3
C58 C57 C56 120.7(8)
C58 C57 H57A 119.6
C56 C57 H57A 119.6
C57 C58 C59 120.2(8)
C57 C58 H58A 119.9
C59 C58 H58A 119.9
C58 C59 C60 119.5(8)
C58 C59 H59A 120.2
C60 C59 H59A 120.2
C55 C60 C59 120.8(7)
C55 C60 H60A 119.6
C59 C60 H60A 119.6
O3 C61 C66 124.3(6)
O3 C61 C62 124.6(6)
C66 C61 C62 111.1(5)
C63 C62 N9 117.3(6)
C63 C62 C61 125.4(6)
N9 C62 C61 117.2(5)
C62 C63 C64 119.5(7)
C62 C63 H63A 120.3
C64 C63 H63A 120.3
C63 C64 C65 121.1(6)
C63 C64 N10 120.4(7)
C65 C64 N10 118.5(7)
C64 C65 C66 119.0(6)
C64 C65 H65A 120.5
C66 C65 H65A 120.5
C65 C66 N11 114.6(6)
C65 C66 C61 123.7(6)
N11 C66 C61 121.7(6)
O12 C68 C73 123.9(5)
O12 C68 C69 124.4(6)
C73 C68 C69 111.7(5)
C70 C69 N12 116.8(5)
C70 C69 C68 123.2(6)
N12 C69 C68 119.9(5)
C69 C70 C71 120.7(5)
C69 C70 H70A 119.6
C71 C70 H70A 119.6
C70 C71 C72 119.8(6)
C70 C71 N13 119.9(5)
C72 C71 N13 120.3(6)
C73 C72 C71 119.5(6)
C73 C72 H72A 120.3
C71 C72 H72A 120.3
C72 C73 C68 124.7(6)
C72 C73 N14 115.8(6)
C68 C73 N14 119.5(5)

loop_
_geom_bond_atom_site_label_1
_geom_bond_atom_site_label_2
_geom_bond_distance
Ag1 N3 2.164(4)
Ag1 N7 2.173(4)
Ag1 O12 2.553(4)
Ag1 Ag2 3.1364(6)
Ag2 N1 2.136(5)
Ag2 N5 2.146(5)
Ag2 O3 2.639(4)
Ag2 O4 2.717(5)
O1 C8 1.422(7)
O1 C9 1.430(7)
O2 C39 1.394(7)
O2 C38 1.423(7)
O3 C61 1.235(7)
O4 N9 1.227(7)
O5 N9 1.215(8)
O6 N10 1.223(10)
O7 N10 1.231(10)
O8 N11 1.223(7)
O9 N11 1.231(8)
O12 C68 1.255(7)
O13 N12 1.223(7)
O14 N12 1.235(7)
O15 N13 1.240(7)
O16 N13 1.227(7)
O17 N14 1.230(7)
O18 N14 1.217(7)
N1 C7 1.303(7)
N1 C1 1.402(7)
N2 C7 1.355(8)
N2 C6 1.398(8)
N2 C17 1.468(8)
N3 C10 1.320(7)
N3 C16 1.365(8)
N4 C10 1.347(8)
N4 C11 1.380(8)
N4 C24 1.474(7)
N5 C37 1.329(8)
N5 C31 1.385(7)
N6 C37 1.345(8)
N6 C36 1.386(8)
N6 C47 1.466(7)
N7 C40 1.303(7)
N7 C46 1.390(8)
N8 C40 1.361(8)
N8 C41 1.400(9)
N8 C54 1.458(8)
N9 C62 1.448(9)
N10 C64 1.447(9)
N11 C66 1.445(9)
N12 C69 1.444(8)
N13 C71 1.413(8)
N14 C73 1.461(8)
C1 C2 1.372(9)
C1 C6 1.404(8)
C2 C3 1.396(9)
C2 H2A 0.9500
C3 C4 1.385(10)
C3 H3A 0.9500
C4 C5 1.396(11)
C4 H4A 0.9500
C5 C6 1.369(9)
C5 H5A 0.9500
C7 C8 1.506(9)
C8 H8A 0.9900
C8 H8B 0.9900
C9 C10 1.511(9)
C9 H9A 0.9900
C9 H9B 0.9900
C11 C16 1.389(8)
C11 C12 1.405(9)
C12 C13 1.382(9)
C12 H12A 0.9500
C13 C14 1.404(9)
C13 H13A 0.9500
C14 C15 1.373(9)
C14 H14A 0.9500
C15 C16 1.398(8)
C15 H15A 0.9500
C17 C18 1.513(9)
C17 H17A 0.9900
C17 H17B 0.9900
C18 C23 1.375(9)
C18 C19 1.392(10)
C19 C20 1.380(10)
C19 H19A 0.9500
C20 C21 1.381(10)
C20 H20A 0.9500
C21 C22 1.382(10)
C21 H21A 0.9500
C22 C23 1.395(9)
C22 H22A 0.9500
C23 H23A 0.9500
C24 C25 1.493(8)
C24 H24A 0.9900
C24 H24B 0.9900
C25 C26 1.389(8)
C25 C30 1.396(8)
C26 C27 1.397(9)
C26 H26A 0.9500
C27 C28 1.372(9)
C27 H27A 0.9500
C28 C29 1.385(9)
C28 H28A 0.9500
C29 C30 1.382(9)
C29 H29A 0.9500
C30 H30A 0.9500
C31 C32 1.387(9)
C31 C36 1.390(8)
C32 C33 1.394(10)
C32 H32A 0.9500
C33 C34 1.401(10)
C33 H33A 0.9500
C34 C35 1.345(9)
C34 H34A 0.9500
C35 C36 1.395(9)
C35 H35A 0.9500
C37 C38 1.472(8)
C38 H38A 0.9900
C38 H38B 0.9900
C39 C40 1.488(9)
C39 H39A 0.9900
C39 H39B 0.9900
C41 C46 1.386(10)
C41 C42 1.388(9)
C42 C43 1.369(11)
C42 H42A 0.9500
C43 C44 1.401(13)
C43 H43A 0.9500
C44 C45 1.387(11)
C44 H44A 0.9500
C45 C46 1.398(9)
C45 H45A 0.9500
C47 C48 1.516(8)
C47 H47A 0.9900
C47 H47B 0.9900
C48 C49 1.376(9)
C48 C53 1.394(9)
C49 C50 1.390(10)
C49 H49A 0.9500
C50 C51 1.386(11)
C50 H50A 0.9500
C51 C52 1.387(11)
C51 H51A 0.9500
C52 C53 1.372(10)
C52 H52A 0.9500
C53 H53A 0.9500
C54 C55 1.516(10)
C54 H54A 0.9900
C54 H54B 0.9900
C55 C60 1.378(10)
C55 C56 1.398(10)
C56 C57 1.388(12)
C56 H56A 0.9500
C57 C58 1.374(12)
C57 H57A 0.9500
C58 C59 1.378(12)
C58 H58A 0.9500
C59 C60 1.394(11)
C59 H59A 0.9500
C60 H60A 0.9500
C61 C66 1.451(9)
C61 C62 1.455(9)
C62 C63 1.350(9)
C63 C64 1.376(10)
C63 H63A 0.9500
C64 C65 1.386(10)
C65 C66 1.395(9)
C65 H65A 0.9500
C68 C73 1.450(9)
C68 C69 1.452(8)
C69 C70 1.380(9)
C70 C71 1.384(9)
C70 H70A 0.9500
C71 C72 1.389(8)
C72 C73 1.376(9)
C72 H72A 0.9500

loop_
_geom_torsion_atom_site_label_1
_geom_torsion_atom_site_label_2
_geom_torsion_atom_site_label_3
_geom_torsion_atom_site_label_4
_geom_torsion
N3 Ag1 Ag2 N1 96.15(19)
N7 Ag1 Ag2 N1 -68.19(19)
O12 Ag1 Ag2 N1 -130.4(5)
N3 Ag1 Ag2 N5 -73.43(19)
N7 Ag1 Ag2 N5 122.23(19)
O12 Ag1 Ag2 N5 60.0(5)
N3 Ag1 Ag2 O3 -165.21(19)
N7 Ag1 Ag2 O3 30.45(19)
O12 Ag1 Ag2 O3 -31.8(5)
N3 Ag1 Ag2 O4 4.8(6)
N7 Ag1 Ag2 O4 -159.5(6)
O12 Ag1 Ag2 O4 138.2(7)
N1 Ag2 O3 C61 -95.0(6)
N5 Ag2 O3 C61 85.1(6)
O4 Ag2 O3 C61 -2.7(6)
Ag1 Ag2 O3 C61 175.3(6)
N1 Ag2 O4 N9 147.1(5)
N5 Ag2 O4 N9 -44.6(5)
O3 Ag2 O4 N9 48.2(5)
Ag1 Ag2 O4 N9 -122.8(6)
N3 Ag1 O12 C68 159.7(5)
N7 Ag1 O12 C68 -34.7(5)
Ag2 Ag1 O12 C68 27.8(8)
N5 Ag2 N1 C7 -29.1(11)
O3 Ag2 N1 C7 151.2(5)
O4 Ag2 N1 C7 86.0(5)
Ag1 Ag2 N1 C7 -83.2(5)
N5 Ag2 N1 C1 147.9(8)
O3 Ag2 N1 C1 -31.8(5)
O4 Ag2 N1 C1 -97.0(5)
Ag1 Ag2 N1 C1 93.8(4)
N7 Ag1 N3 C10 -15.9(9)
O12 Ag1 N3 C10 104.1(5)
Ag2 Ag1 N3 C10 -86.1(5)
N7 Ag1 N3 C16 165.8(6)
O12 Ag1 N3 C16 -74.2(5)
Ag2 Ag1 N3 C16 95.6(4)
N1 Ag2 N5 C37 -118.7(8)
O3 Ag2 N5 C37 61.0(4)
O4 Ag2 N5 C37 125.4(4)
Ag1 Ag2 N5 C37 -65.2(4)
N1 Ag2 N5 C31 51.3(11)
O3 Ag2 N5 C31 -129.1(5)
O4 Ag2 N5 C31 -64.6(5)
Ag1 Ag2 N5 C31 104.8(5)
N3 Ag1 N7 C40 -122.7(7)
O12 Ag1 N7 C40 115.1(5)
Ag2 Ag1 N7 C40 -52.8(5)
N3 Ag1 N7 C46 49.4(9)
O12 Ag1 N7 C46 -72.9(5)
Ag2 Ag1 N7 C46 119.3(5)
Ag2 O4 N9 O5 101.0(8)
Ag2 O4 N9 C62 -82.3(7)
C7 N1 C1 C2 -179.0(6)
Ag2 N1 C1 C2 3.4(9)
C7 N1 C1 C6 2.8(6)
Ag2 N1 C1 C6 -174.7(4)
N1 C1 C2 C3 -178.8(6)
C6 C1 C2 C3 -0.9(9)
C1 C2 C3 C4 0.5(9)
C2 C3 C4 C5 -0.4(10)
C3 C4 C5 C6 0.8(10)
C4 C5 C6 N2 -178.1(6)
C4 C5 C6 C1 -1.2(9)
C7 N2 C6 C5 178.8(7)
C17 N2 C6 C5 1.7(11)
C7 N2 C6 C1 1.6(6)
C17 N2 C6 C1 -175.6(5)
C2 C1 C6 C5 1.4(9)
N1 C1 C6 C5 179.7(6)
C2 C1 C6 N2 179.0(5)
N1 C1 C6 N2 -2.7(6)
C1 N1 C7 N2 -1.9(7)
Ag2 N1 C7 N2 175.6(4)
C1 N1 C7 C8 175.5(5)
Ag2 N1 C7 C8 -7.0(8)
C6 N2 C7 N1 0.2(7)
C17 N2 C7 N1 177.3(5)
C6 N2 C7 C8 -177.2(5)
C17 N2 C7 C8 -0.1(9)
C9 O1 C8 C7 -64.5(7)
N1 C7 C8 O1 129.9(6)
N2 C7 C8 O1 -52.9(8)
C8 O1 C9 C10 -72.3(6)
C16 N3 C10 N4 1.2(6)
Ag1 N3 C10 N4 -177.4(3)
C16 N3 C10 C9 179.5(5)
Ag1 N3 C10 C9 0.9(8)
C11 N4 C10 N3 -1.5(6)
C24 N4 C10 N3 -172.5(5)
C11 N4 C10 C9 -179.8(5)
C24 N4 C10 C9 9.2(9)
O1 C9 C10 N3 120.2(6)
O1 C9 C10 N4 -61.7(7)
C10 N4 C11 C16 1.2(6)
C24 N4 C11 C16 172.5(5)
C10 N4 C11 C12 -177.1(6)
C24 N4 C11 C12 -5.8(9)
N4 C11 C12 C13 179.1(6)
C16 C11 C12 C13 1.1(9)
C11 C12 C13 C14 -0.4(9)
C12 C13 C14 C15 0.1(10)
C13 C14 C15 C16 -0.4(9)
C10 N3 C16 C11 -0.4(6)
Ag1 N3 C16 C11 178.2(4)
C10 N3 C16 C15 178.9(6)
Ag1 N3 C16 C15 -2.5(9)
N4 C11 C16 N3 -0.5(6)
C12 C11 C16 N3 177.9(5)
N4 C11 C16 C15 -179.8(5)
C12 C11 C16 C15 -1.4(9)
C14 C15 C16 N3 -178.1(6)
C14 C15 C16 C11 1.1(8)
C7 N2 C17 C18 90.3(8)
C6 N2 C17 C18 -93.2(7)
N2 C17 C18 C23 -126.2(7)
N2 C17 C18 C19 56.8(8)
C23 C18 C19 C20 -1.1(10)
C17 C18 C19 C20 175.8(6)
C18 C19 C20 C21 0.7(11)
C19 C20 C21 C22 0.1(11)
C20 C21 C22 C23 -0.4(10)
C19 C18 C23 C22 0.8(10)
C17 C18 C23 C22 -176.2(6)
C21 C22 C23 C18 -0.1(10)
C10 N4 C24 C25 99.2(7)
C11 N4 C24 C25 -70.3(7)
N4 C24 C25 C26 -9.4(8)
N4 C24 C25 C30 170.1(5)
C30 C25 C26 C27 0.7(9)
C24 C25 C26 C27 -179.8(6)
C25 C26 C27 C28 0.1(10)
C26 C27 C28 C29 -1.0(11)
C27 C28 C29 C30 1.0(10)
C28 C29 C30 C25 -0.1(10)
C26 C25 C30 C29 -0.7(9)
C24 C25 C30 C29 179.7(6)
C37 N5 C31 C32 -179.6(6)
Ag2 N5 C31 C32 9.1(9)
C37 N5 C31 C36 -0.2(6)
Ag2 N5 C31 C36 -171.5(4)
N5 C31 C32 C33 179.9(6)
C36 C31 C32 C33 0.5(9)
C31 C32 C33 C34 -1.8(9)
C32 C33 C34 C35 1.8(11)
C33 C34 C35 C36 -0.4(10)
C37 N6 C36 C31 -0.6(6)
C47 N6 C36 C31 -179.8(5)
C37 N6 C36 C35 178.3(6)
C47 N6 C36 C35 -0.9(10)
N5 C31 C36 N6 0.5(6)
C32 C31 C36 N6 180.0(5)
N5 C31 C36 C35 -178.6(5)
C32 C31 C36 C35 0.9(9)
C34 C35 C36 N6 -179.7(6)
C34 C35 C36 C31 -1.0(9)
C31 N5 C37 N6 -0.2(6)
Ag2 N5 C37 N6 171.9(4)
C31 N5 C37 C38 176.5(5)
Ag2 N5 C37 C38 -11.3(7)
C36 N6 C37 N5 0.5(6)
C47 N6 C37 N5 179.7(5)
C36 N6 C37 C38 -176.1(5)
C47 N6 C37 C38 3.1(9)
C39 O2 C38 C37 -167.5(5)
N5 C37 C38 O2 43.9(7)
N6 C37 C38 O2 -139.8(5)
C38 O2 C39 C40 -177.2(5)
C46 N7 C40 N8 1.1(7)
Ag1 N7 C40 N8 174.2(4)
C46 N7 C40 C39 -177.0(6)
Ag1 N7 C40 C39 -3.9(9)
C41 N8 C40 N7 -1.6(7)
C54 N8 C40 N7 -175.9(6)
C41 N8 C40 C39 176.6(6)
C54 N8 C40 C39 2.4(9)
O2 C39 C40 N7 7.9(8)
O2 C39 C40 N8 -170.1(5)
C40 N8 C41 C46 1.4(6)
C54 N8 C41 C46 175.9(6)
C40 N8 C41 C42 -176.6(7)
C54 N8 C41 C42 -2.1(11)
C46 C41 C42 C43 0.2(10)
N8 C41 C42 C43 177.8(7)
C41 C42 C43 C44 2.0(11)
C42 C43 C44 C45 -3.0(12)
C43 C44 C45 C46 1.6(11)
C42 C41 C46 N7 177.4(6)
N8 C41 C46 N7 -0.8(7)
C42 C41 C46 C45 -1.5(10)
N8 C41 C46 C45 -179.7(6)
C40 N7 C46 C41 -0.1(7)
Ag1 N7 C46 C41 -173.9(4)
C40 N7 C46 C45 178.6(7)
Ag1 N7 C46 C45 4.8(9)
C44 C45 C46 C41 0.5(10)
C44 C45 C46 N7 -178.1(6)
C37 N6 C47 C48 -77.0(7)
C36 N6 C47 C48 102.1(7)
N6 C47 C48 C49 149.5(6)
N6 C47 C48 C53 -34.6(9)
C53 C48 C49 C50 2.3(10)
C47 C48 C49 C50 178.3(6)
C48 C49 C50 C51 -1.8(11)
C49 C50 C51 C52 0.9(12)
C50 C51 C52 C53 -0.6(12)
C51 C52 C53 C48 1.1(12)
C49 C48 C53 C52 -2.0(11)
C47 C48 C53 C52 -177.9(7)
C40 N8 C54 C55 -50.4(9)
C41 N8 C54 C55 136.4(6)
N8 C54 C55 C60 117.3(7)
N8 C54 C55 C56 -60.7(8)
C60 C55 C56 C57 1.2(11)
C54 C55 C56 C57 179.2(7)
C55 C56 C57 C58 -2.1(12)
C56 C57 C58 C59 2.8(12)
C57 C58 C59 C60 -2.6(11)
C56 C55 C60 C59 -1.0(10)
C54 C55 C60 C59 -179.0(6)
C58 C59 C60 C55 1.7(11)
Ag2 O3 C61 C66 163.9(4)
Ag2 O3 C61 C62 -18.8(10)
O5 N9 C62 C63 44.2(10)
O4 N9 C62 C63 -132.6(7)
O5 N9 C62 C61 -133.4(8)
O4 N9 C62 C61 49.8(9)
O3 C61 C62 C63 -172.2(6)
C66 C61 C62 C63 5.4(9)
O3 C61 C62 N9 5.2(9)
C66 C61 C62 N9 -177.3(5)
N9 C62 C63 C64 178.7(6)
C61 C62 C63 C64 -4.0(10)
C62 C63 C64 C65 0.6(11)
C62 C63 C64 N10 -178.7(7)
O6 N10 C64 C63 0.6(11)
O7 N10 C64 C63 178.3(7)
O6 N10 C64 C65 -178.7(8)
O7 N10 C64 C65 -1.0(11)
C63 C64 C65 C66 0.7(10)
N10 C64 C65 C66 180.0(6)
C64 C65 C66 N11 -179.0(6)
C64 C65 C66 C61 1.3(10)
O8 N11 C66 C65 -17.7(9)
O9 N11 C66 C65 161.7(6)
O8 N11 C66 C61 162.0(7)
O9 N11 C66 C61 -18.6(9)
O3 C61 C66 C65 173.6(6)
C62 C61 C66 C65 -3.9(9)
O3 C61 C66 N11 -6.0(10)
C62 C61 C66 N11 176.4(6)
Ag1 O12 C68 C73 135.0(5)
Ag1 O12 C68 C69 -45.9(8)
O13 N12 C69 C70 162.5(6)
O14 N12 C69 C70 -15.8(8)
O13 N12 C69 C68 -15.0(9)
O14 N12 C69 C68 166.7(6)
O12 C68 C69 C70 173.9(6)
C73 C68 C69 C70 -6.9(8)
O12 C68 C69 N12 -8.7(9)
C73 C68 C69 N12 170.4(5)
N12 C69 C70 C71 -171.3(6)
C68 C69 C70 C71 6.1(9)
C69 C70 C71 C72 -0.4(9)
C69 C70 C71 N13 177.6(6)
O16 N13 C71 C70 -166.9(6)
O15 N13 C71 C70 13.8(9)
O16 N13 C71 C72 11.0(9)
O15 N13 C71 C72 -168.3(6)
C70 C71 C72 C73 -3.7(9)
N13 C71 C72 C73 178.4(6)
C71 C72 C73 C68 2.3(10)
C71 C72 C73 N14 -178.5(6)
O12 C68 C73 C72 -178.1(6)
C69 C68 C73 C72 2.7(9)
O12 C68 C73 N14 2.7(9)
C69 C68 C73 N14 -176.4(5)
O18 N14 C73 C72 151.9(7)
O17 N14 C73 C72 -26.6(9)
O18 N14 C73 C68 -28.9(9)
O17 N14 C73 C68 152.6(6)

loop_
_platon_squeeze_void_nr
_platon_squeeze_void_average_x
_platon_squeeze_void_average_y
_platon_squeeze_void_average_z
_platon_squeeze_void_volume
_platon_squeeze_void_count_electrons
_platon_squeeze_void_content
1 0.000 0.000 0.500 189 33 ' '
